data_4075504
loop_
_publ_author_name
'G\"adt, Torben'
'Eichele, Klaus'
'Wesemann, Lars'

_publ_section_title
;
 Bimetallic Zwitterionic Complexes with an Ambident
 Stanna-closo-dodecaborate Ligand:&#x00A0;
 [1-{M(CO)5}-2,7,8-(\m-H)3-{Fe(triphos)}-SnB11H11] (M = Cr, Mo, W)
;
_journal_issue 16
_journal_name_full Organometallics
_journal_page_first 3904
_journal_paper_doi 10.1021/om060328m
_journal_volume 25
_journal_year 2006
_chemical_formula_moiety '2(C46 H50 B11 Fe Mo O5 P3 Sn), 4(C H2 Cl2)'
_chemical_formula_sum 'C96 H108 B22 Cl8 Fe2 Mo2 O10 P6 Sn2'
_chemical_formula_weight 2670.02
_chemical_name_systematic
;
 ?
;
_space_group_IT_number 14
_symmetry_cell_setting monoclinic
_symmetry_space_group_name_Hall '-P 2yab'
_symmetry_space_group_name_H-M 'P 1 21/a 1'
_atom_sites_solution_hydrogens geom
_atom_sites_solution_primary direct
_atom_sites_solution_secondary difmap
_audit_creation_method SHELXL
_cell_angle_alpha 90.00
_cell_angle_beta 112.210(3)
_cell_angle_gamma 90.00
_cell_formula_units_Z 4
_cell_length_a 23.1640(8)
_cell_length_b 20.2790(9)
_cell_length_c 27.1721(10)
_cell_measurement_reflns_used 54031
_cell_measurement_temperature 173(2)
_cell_measurement_theta_max 62.23
_cell_measurement_theta_min 5.90
_cell_volume 11816.9(8)
_computing_cell_refinement 'X-AREA (Stoe & Cie, 2004)'
_computing_data_collection 'X-AREA (Stoe & Cie, 2004)'
_computing_data_reduction 'X-AREA (Stoe & Cie, 2004)'
_computing_molecular_graphics 'Ortep-3 for Windows (Farrugia, 1997)'
_computing_publication_material 'SHELXL97 and WinGX (Farrugia, 1999)'
_computing_structure_refinement 'SHELXL-97 (Sheldrick, 1997)'
_computing_structure_solution 'SHELXS-97 (Sheldrick, 1997)'
_diffrn_ambient_temperature 173(2)
_diffrn_measured_fraction_theta_full 0.998
_diffrn_measured_fraction_theta_max 0.918
_diffrn_measurement_device_type 'Stoe IPDS 2T'
_diffrn_measurement_method \w
_diffrn_radiation_monochromator graphite
_diffrn_radiation_source 'fine-focus sealed tube'
_diffrn_radiation_type MoK\a
_diffrn_radiation_wavelength 0.71073
_diffrn_reflns_av_R_equivalents 0.0979
_diffrn_reflns_av_sigmaI/netI 0.1091
_diffrn_reflns_limit_h_max 31
_diffrn_reflns_limit_h_min -29
_diffrn_reflns_limit_k_max 19
_diffrn_reflns_limit_k_min -29
_diffrn_reflns_limit_l_max 34
_diffrn_reflns_limit_l_min -37
_diffrn_reflns_number 131701
_diffrn_reflns_theta_full 26.30
_diffrn_reflns_theta_max 31.20
_diffrn_reflns_theta_min 2.95
_exptl_absorpt_coefficient_mu 1.175
_exptl_absorpt_correction_T_max 0.8767
_exptl_absorpt_correction_T_min 0.7460
_exptl_absorpt_correction_type numerical
_exptl_absorpt_process_details
;
The absorption correction (X-RED; Stoe & Cie, 2004) 
was performed after optimizing the crystal shape 
using X-SHAPE (Stoe & Cie, 2004).
;
_exptl_crystal_colour violet
_exptl_crystal_density_diffrn 1.501
_exptl_crystal_density_method 'not measured'
_exptl_crystal_description Block
_exptl_crystal_F_000 5344
_exptl_crystal_size_max 0.31
_exptl_crystal_size_mid 0.26
_exptl_crystal_size_min 0.15
_refine_diff_density_max 1.319
_refine_diff_density_min -0.921
_refine_diff_density_rms 0.133
_refine_ls_extinction_method none
_refine_ls_goodness_of_fit_ref 1.055
_refine_ls_hydrogen_treatment mixed
_refine_ls_matrix_type full
_refine_ls_number_parameters 1384
_refine_ls_number_reflns 35188
_refine_ls_number_restraints 6
_refine_ls_restrained_S_all 1.055
_refine_ls_R_factor_all 0.1622
_refine_ls_R_factor_gt 0.0808
_refine_ls_shift/su_max 0.001
_refine_ls_shift/su_mean 0.000
_refine_ls_structure_factor_coef Fsqd
_refine_ls_weighting_details 'calc w=1/[\s^2^(Fo^2^)+(0.0323P)^2^+44.7190P] where P=(Fo^2^+2Fc^2^)/3'
_refine_ls_weighting_scheme calc
_refine_ls_wR_factor_gt 0.1256
_refine_ls_wR_factor_ref 0.1511
_reflns_number_gt 19759
_reflns_number_total 35188
_reflns_threshold_expression >2sigma(I)
_cod_data_source_file om060328msi20060418_035617.cif
_cod_data_source_block tg34
_cod_depositor_comments
;
The following automatic conversions were performed:

'_symmetry_cell_setting' value 'Monoclinic' changed to 'monoclinic'
according to /home/saulius/struct/CIF-dictionaries/cif_core.dic
dictionary named 'cif_core.dic' version 2.4.1 from 2010-06-29.

Automatic conversion script
Id: cif_fix_values 1715 2011-07-08 13:25:40Z adriana 
;
_cod_original_sg_symbol_H-M P21/a
_cod_database_code 4075504

loop_
_symmetry_equiv_pos_as_xyz
'x, y, z'
'-x+1/2, y+1/2, -z'
'-x, -y, -z'
'x-1/2, -y-1/2, z'

loop_
_atom_site_label
_atom_site_type_symbol
_atom_site_fract_x
_atom_site_fract_y
_atom_site_fract_z
_atom_site_U_iso_or_equiv
_atom_site_adp_type
_atom_site_occupancy
_atom_site_symmetry_multiplicity
_atom_site_calc_flag
_atom_site_refinement_flags
_atom_site_disorder_assembly
_atom_site_disorder_group
C1A C 0.8226(3) 0.4797(4) 0.4887(3) 0.0512(18) Uani 1 1 d . . .
C1B C 0.1800(5) 0.6351(5) -0.0472(3) 0.076(3) Uani 1 1 d . . .
C2A C 0.7795(3) 0.3769(4) 0.5343(3) 0.0468(17) Uani 1 1 d . . .
C2B C 0.1728(3) 0.5195(4) 0.0060(3) 0.0497(18) Uani 1 1 d . . .
C3A C 0.8912(3) 0.2994(4) 0.5499(3) 0.054(2) Uani 1 1 d . . .
C3B C 0.0604(3) 0.5707(3) 0.0190(3) 0.0416(16) Uani 1 1 d . . .
C4A C 0.9372(3) 0.4129(4) 0.5070(3) 0.058(2) Uani 1 1 d . . .
C4B C 0.0716(4) 0.6880(4) -0.0353(3) 0.067(3) Uani 1 1 d . . .
C5A C 0.9021(3) 0.4321(3) 0.5934(3) 0.0421(15) Uani 1 1 d . . .
C5B C 0.0667(3) 0.5603(3) -0.0832(2) 0.0405(15) Uani 1 1 d . . .
C6 C 0.5050(2) 0.2915(3) 0.2309(2) 0.0260(12) Uani 1 1 d . . .
H6C H 0.4783 0.3048 0.2494 0.031 Uiso 1 1 calc R . .
H6D H 0.4897 0.3134 0.1967 0.031 Uiso 1 1 calc R . .
C7 C 0.5206(2) 0.1770(3) 0.2735(2) 0.0298(12) Uani 1 1 d . . .
H7C H 0.5068 0.1317 0.2654 0.036 Uiso 1 1 calc R . .
H7D H 0.5002 0.1946 0.2960 0.036 Uiso 1 1 calc R . .
C8 C 0.5291(2) 0.1939(3) 0.1833(2) 0.0280(12) Uani 1 1 d . . .
H8C H 0.5065 0.2133 0.1487 0.034 Uiso 1 1 calc R . .
H8D H 0.5243 0.1465 0.1792 0.034 Uiso 1 1 calc R . .
C9 C 0.4970(2) 0.2163(3) 0.2210(2) 0.0285(12) Uani 1 1 d . . .
C10 C 0.4275(3) 0.2024(3) 0.1934(3) 0.0394(15) Uani 1 1 d . . .
H10D H 0.4063 0.2159 0.2160 0.059 Uiso 1 1 calc R . .
H10E H 0.4212 0.1560 0.1863 0.059 Uiso 1 1 calc R . .
H10F H 0.4112 0.2263 0.1605 0.059 Uiso 1 1 calc R . .
C11 C 0.6162(3) 0.2760(3) 0.1545(2) 0.0296(12) Uani 1 1 d . . .
C12 C 0.6743(3) 0.2850(3) 0.1510(2) 0.0347(14) Uani 1 1 d . . .
H12C H 0.7074 0.2579 0.1704 0.042 Uiso 1 1 calc R . .
C13 C 0.6832(4) 0.3339(4) 0.1190(3) 0.0531(19) Uani 1 1 d . . .
H13 H 0.7221 0.3397 0.1170 0.064 Uiso 1 1 calc R . .
C14 C 0.6339(4) 0.3740(4) 0.0901(3) 0.060(2) Uani 1 1 d . . .
H14 H 0.6397 0.4071 0.0687 0.072 Uiso 1 1 calc R . .
C15 C 0.5768(4) 0.3653(4) 0.0928(3) 0.0527(19) Uani 1 1 d . . .
H15 H 0.5439 0.3925 0.0729 0.063 Uiso 1 1 calc R . .
C16 C 0.5666(3) 0.3167(3) 0.1247(2) 0.0357(14) Uani 1 1 d . . .
H16 H 0.5274 0.3113 0.1262 0.043 Uiso 1 1 calc R . .
C17 C 0.6401(3) 0.1409(3) 0.1766(2) 0.0306(12) Uani 1 1 d . . .
C18 C 0.6879(3) 0.1013(3) 0.2067(2) 0.0355(13) Uani 1 1 d . . .
H18 H 0.7095 0.1116 0.2424 0.043 Uiso 1 1 calc R . .
C19 C 0.7048(4) 0.0462(3) 0.1854(3) 0.0486(18) Uani 1 1 d . . .
H19 H 0.7374 0.0196 0.2066 0.058 Uiso 1 1 calc R . .
C20 C 0.6730(4) 0.0309(4) 0.1324(3) 0.062(2) Uani 1 1 d . . .
H20 H 0.6833 -0.0068 0.1179 0.074 Uiso 1 1 calc R . .
C21 C 0.6264(4) 0.0716(4) 0.1014(3) 0.060(2) Uani 1 1 d . . .
H21 H 0.6063 0.0624 0.0653 0.073 Uiso 1 1 calc R . .
C22 C 0.6089(3) 0.1259(3) 0.1228(2) 0.0411(16) Uani 1 1 d . . .
H22 H 0.5764 0.1525 0.1015 0.049 Uiso 1 1 calc R . .
C23 C 0.6296(3) 0.0902(3) 0.3086(2) 0.0319(13) Uani 1 1 d . . .
C24 C 0.6851(3) 0.0703(3) 0.3479(3) 0.0431(16) Uani 1 1 d . . .
H24 H 0.7064 0.0986 0.3758 0.052 Uiso 1 1 calc R . .
C25 C 0.7092(4) 0.0077(3) 0.3456(4) 0.057(2) Uani 1 1 d . . .
H25 H 0.7464 -0.0058 0.3720 0.069 Uiso 1 1 calc R . .
C26 C 0.6782(4) -0.0334(4) 0.3048(4) 0.064(2) Uani 1 1 d . . .
H26 H 0.6947 -0.0749 0.3034 0.077 Uiso 1 1 calc R . .
C27 C 0.6237(4) -0.0154(3) 0.2659(3) 0.059(2) Uani 1 1 d . . .
H27 H 0.6031 -0.0444 0.2384 0.071 Uiso 1 1 calc R . .
C28 C 0.5982(3) 0.0480(3) 0.2673(3) 0.0439(16) Uani 1 1 d . . .
H28 H 0.5609 0.0608 0.2407 0.053 Uiso 1 1 calc R . .
C29 C 0.6084(3) 0.1791(3) 0.3810(2) 0.0297(12) Uani 1 1 d . . .
C30A C 0.6428(6) 0.2220(6) 0.4184(5) 0.025(3) Uiso 0.563(19) 1 d P A 1
H30A H 0.6676 0.2526 0.4100 0.030 Uiso 0.563(19) 1 calc PR A 1
C31A C 0.6421(8) 0.2215(8) 0.4686(6) 0.040(4) Uiso 0.563(19) 1 d P A 1
H31A H 0.6605 0.2554 0.4924 0.048 Uiso 0.563(19) 1 calc PR A 1
C32A C 0.6127(7) 0.1684(9) 0.4832(6) 0.049(4) Uiso 0.563(19) 1 d P A 1
H32A H 0.6171 0.1628 0.5184 0.059 Uiso 0.563(19) 1 calc PR A 1
C33A C 0.5779(7) 0.1255(8) 0.4451(5) 0.053(4) Uiso 0.563(19) 1 d P A 1
H33A H 0.5540 0.0942 0.4538 0.063 Uiso 0.563(19) 1 calc PR A 1
C34A C 0.5768(6) 0.1267(7) 0.3939(5) 0.041(3) Uiso 0.563(19) 1 d P A 1
H34A H 0.5563 0.0944 0.3692 0.049 Uiso 0.563(19) 1 calc PR A 1
C30B C 0.6580(9) 0.2121(9) 0.4216(7) 0.030(4) Uiso 0.437(19) 1 d P A 2
H30B H 0.6894 0.2321 0.4136 0.036 Uiso 0.437(19) 1 calc PR A 2
C31B C 0.6597(11) 0.2147(10) 0.4743(9) 0.044(5) Uiso 0.437(19) 1 d P A 2
H31B H 0.6948 0.2297 0.5023 0.052 Uiso 0.437(19) 1 calc PR A 2
C32B C 0.6057(9) 0.1935(11) 0.4827(8) 0.047(5) Uiso 0.437(19) 1 d P A 2
H32B H 0.6020 0.2033 0.5148 0.056 Uiso 0.437(19) 1 calc PR A 2
C33B C 0.5598(9) 0.1596(11) 0.4456(7) 0.056(5) Uiso 0.437(19) 1 d P A 2
H33B H 0.5290 0.1391 0.4543 0.068 Uiso 0.437(19) 1 calc PR A 2
C34B C 0.5586(9) 0.1552(10) 0.3944(7) 0.048(5) Uiso 0.437(19) 1 d P A 2
H34B H 0.5242 0.1362 0.3680 0.057 Uiso 0.437(19) 1 calc PR A 2
C35 C 0.5822(2) 0.3544(2) 0.3315(2) 0.0206(10) Uani 1 1 d . . .
C36 C 0.6284(2) 0.3993(3) 0.3600(2) 0.0284(12) Uani 1 1 d . . .
H36 H 0.6578 0.4133 0.3467 0.034 Uiso 1 1 calc R . .
C37 C 0.6300(3) 0.4229(3) 0.4084(3) 0.0405(15) Uani 1 1 d . . .
H37 H 0.6610 0.4526 0.4275 0.049 Uiso 1 1 calc R . .
C38 C 0.5866(3) 0.4031(3) 0.4287(2) 0.0427(16) Uani 1 1 d . . .
H38 H 0.5884 0.4191 0.4613 0.051 Uiso 1 1 calc R . .
C39 C 0.5407(3) 0.3595(3) 0.4005(3) 0.0390(15) Uani 1 1 d . . .
H39 H 0.5110 0.3464 0.4139 0.047 Uiso 1 1 calc R . .
C40 C 0.5385(3) 0.3350(3) 0.3522(2) 0.0307(12) Uani 1 1 d . . .
H40 H 0.5075 0.3052 0.3335 0.037 Uiso 1 1 calc R . .
C41 C 0.5862(2) 0.3996(3) 0.2344(2) 0.0233(11) Uani 1 1 d . . .
C42 C 0.5316(3) 0.4371(3) 0.2143(2) 0.0302(13) Uani 1 1 d . . .
H42 H 0.4959 0.4230 0.2193 0.036 Uiso 1 1 calc R . .
C43 C 0.5305(3) 0.4952(3) 0.1872(3) 0.0375(15) Uani 1 1 d . . .
H43 H 0.4937 0.5192 0.1730 0.045 Uiso 1 1 calc R . .
C44 C 0.5835(3) 0.5179(3) 0.1810(3) 0.0374(15) Uani 1 1 d . . .
H44 H 0.5827 0.5574 0.1634 0.045 Uiso 1 1 calc R . .
C45 C 0.6373(3) 0.4819(3) 0.2011(2) 0.0336(14) Uani 1 1 d . . .
H45 H 0.6731 0.4970 0.1969 0.040 Uiso 1 1 calc R . .
C46 C 0.6391(2) 0.4229(3) 0.2275(2) 0.0281(12) Uani 1 1 d . . .
H46 H 0.6759 0.3988 0.2407 0.034 Uiso 1 1 calc R . .
C47 C 0.4846(2) 0.8082(3) 0.3077(2) 0.0217(10) Uani 1 1 d . . .
H47A H 0.4906 0.8556 0.3089 0.026 Uiso 1 1 calc R . .
H47B H 0.5079 0.7914 0.3431 0.026 Uiso 1 1 calc R . .
C48 C 0.5034(2) 0.7042(2) 0.2630(2) 0.0201(10) Uani 1 1 d . . .
H48A H 0.5186 0.6843 0.2981 0.024 Uiso 1 1 calc R . .
H48B H 0.5290 0.6876 0.2446 0.024 Uiso 1 1 calc R . .
C49 C 0.4913(2) 0.8151(3) 0.2162(2) 0.0218(10) Uani 1 1 d . . .
H49A H 0.5107 0.7941 0.1943 0.026 Uiso 1 1 calc R . .
H49B H 0.5065 0.8601 0.2224 0.026 Uiso 1 1 calc R . .
C50 C 0.5138(2) 0.7794(3) 0.2700(2) 0.0215(10) Uani 1 1 d . . .
C51 C 0.5848(2) 0.7908(3) 0.2967(2) 0.0296(12) Uani 1 1 d . . .
H51A H 0.6049 0.7736 0.2744 0.044 Uiso 1 1 calc R . .
H51B H 0.6006 0.7687 0.3305 0.044 Uiso 1 1 calc R . .
H51C H 0.5931 0.8372 0.3020 0.044 Uiso 1 1 calc R . .
C52 C 0.3770(2) 0.8669(3) 0.3165(2) 0.0247(11) Uani 1 1 d . . .
C53 C 0.3301(3) 0.9080(3) 0.2851(2) 0.0279(12) Uani 1 1 d . . .
H53 H 0.3085 0.8978 0.2495 0.033 Uiso 1 1 calc R . .
C54 C 0.3150(3) 0.9646(3) 0.3065(2) 0.0399(15) Uani 1 1 d . . .
H54 H 0.2833 0.9921 0.2852 0.048 Uiso 1 1 calc R . .
C55 C 0.3470(3) 0.9800(3) 0.3594(3) 0.0433(16) Uani 1 1 d . . .
H55 H 0.3376 1.0184 0.3735 0.052 Uiso 1 1 calc R . .
C56 C 0.3926(3) 0.9384(4) 0.3910(3) 0.0506(19) Uani 1 1 d . . .
H56 H 0.4133 0.9480 0.4269 0.061 Uiso 1 1 calc R . .
C57 C 0.4079(3) 0.8822(3) 0.3696(2) 0.0427(16) Uani 1 1 d . . .
H57 H 0.4392 0.8545 0.3911 0.051 Uiso 1 1 calc R . .
C58 C 0.3984(2) 0.7327(3) 0.3420(2) 0.0235(11) Uani 1 1 d . . .
C59 C 0.3416(3) 0.7269(3) 0.3483(2) 0.0377(14) Uani 1 1 d . . .
H59 H 0.3083 0.7536 0.3287 0.045 Uiso 1 1 calc R . .
C60 C 0.3347(3) 0.6815(4) 0.3837(3) 0.0526(19) Uani 1 1 d . . .
H60 H 0.2965 0.6778 0.3875 0.063 Uiso 1 1 calc R . .
C61 C 0.3834(4) 0.6419(4) 0.4133(3) 0.057(2) Uani 1 1 d . . .
H61 H 0.3783 0.6114 0.4370 0.068 Uiso 1 1 calc R . .
C62 C 0.4396(3) 0.6473(4) 0.4079(3) 0.0504(18) Uani 1 1 d . . .
H62 H 0.4727 0.6205 0.4279 0.061 Uiso 1 1 calc R . .
C63 C 0.4475(3) 0.6930(3) 0.3726(2) 0.0336(13) Uani 1 1 d . . .
H63 H 0.4860 0.6967 0.3695 0.040 Uiso 1 1 calc R . .
C64 C 0.4195(2) 0.6007(3) 0.2639(2) 0.0224(11) Uani 1 1 d . . .
C65 C 0.3675(3) 0.5822(3) 0.2741(2) 0.0290(12) Uani 1 1 d . . .
H65 H 0.3320 0.6085 0.2623 0.035 Uiso 1 1 calc R . .
C66 C 0.3683(3) 0.5242(3) 0.3019(3) 0.0395(15) Uani 1 1 d . . .
H66 H 0.3329 0.5114 0.3079 0.047 Uiso 1 1 calc R . .
C67 C 0.4212(3) 0.4859(3) 0.3206(3) 0.0390(15) Uani 1 1 d . . .
H67 H 0.4219 0.4480 0.3401 0.047 Uiso 1 1 calc R . .
C68 C 0.4728(3) 0.5034(3) 0.3107(3) 0.0397(15) Uani 1 1 d . . .
H68 H 0.5083 0.4771 0.3230 0.048 Uiso 1 1 calc R . .
C69 C 0.4722(3) 0.5607(3) 0.2822(2) 0.0319(13) Uani 1 1 d . . .
H69 H 0.5072 0.5723 0.2754 0.038 Uiso 1 1 calc R . .
C70 C 0.4214(2) 0.6396(3) 0.1647(2) 0.0207(10) Uani 1 1 d . . .
C71 C 0.4631(3) 0.6572(3) 0.1411(2) 0.0263(12) Uani 1 1 d . . .
H71 H 0.4953 0.6865 0.1582 0.032 Uiso 1 1 calc R . .
C72 C 0.4566(3) 0.6310(3) 0.0920(2) 0.0335(13) Uani 1 1 d . . .
H72 H 0.4845 0.6431 0.0763 0.040 Uiso 1 1 calc R . .
C73 C 0.4096(3) 0.5876(3) 0.0667(2) 0.0395(15) Uani 1 1 d . . .
H73 H 0.4057 0.5699 0.0340 0.047 Uiso 1 1 calc R . .
C74 C 0.3680(3) 0.5698(3) 0.0897(2) 0.0364(14) Uani 1 1 d . . .
H74 H 0.3361 0.5402 0.0723 0.044 Uiso 1 1 calc R . .
C75 C 0.3733(2) 0.5956(3) 0.1381(2) 0.0283(12) Uani 1 1 d . . .
H75 H 0.3448 0.5837 0.1531 0.034 Uiso 1 1 calc R . .
C76 C 0.3993(2) 0.8050(3) 0.1086(2) 0.0228(11) Uani 1 1 d . . .
C77 C 0.4476(3) 0.8249(3) 0.0928(2) 0.0424(16) Uani 1 1 d . . .
H77 H 0.4824 0.8466 0.1166 0.051 Uiso 1 1 calc R . .
C78 C 0.4433(3) 0.8121(4) 0.0413(3) 0.054(2) Uani 1 1 d . . .
H78 H 0.4760 0.8239 0.0312 0.065 Uiso 1 1 calc R . .
C79 C 0.3919(3) 0.7824(4) 0.0053(3) 0.0495(18) Uani 1 1 d . . .
H79 H 0.3890 0.7752 -0.0293 0.059 Uiso 1 1 calc R . .
C80 C 0.3446(3) 0.7634(3) 0.0206(2) 0.0403(15) Uani 1 1 d . . .
H80 H 0.3095 0.7429 -0.0037 0.048 Uiso 1 1 calc R . .
C81 C 0.3487(3) 0.7744(3) 0.0720(2) 0.0313(13) Uani 1 1 d . . .
H81 H 0.3163 0.7607 0.0819 0.038 Uiso 1 1 calc R . .
C82 C 0.3851(2) 0.9054(3) 0.1779(2) 0.0254(11) Uani 1 1 d . . .
C83 C 0.4183(3) 0.9493(3) 0.2176(2) 0.0343(13) Uani 1 1 d . . .
H83 H 0.4558 0.9359 0.2438 0.041 Uiso 1 1 calc R . .
C84 C 0.3969(3) 1.0124(3) 0.2189(3) 0.0451(16) Uani 1 1 d . . .
H84 H 0.4197 1.0412 0.2458 0.054 Uiso 1 1 calc R . .
C85 C 0.3412(4) 1.0327(3) 0.1800(3) 0.0490(18) Uani 1 1 d . . .
H85 H 0.3262 1.0751 0.1810 0.059 Uiso 1 1 calc R . .
C86 C 0.3081(3) 0.9898(3) 0.1399(3) 0.0469(17) Uani 1 1 d . . .
H86 H 0.2710 1.0035 0.1137 0.056 Uiso 1 1 calc R . .
C87 C 0.3296(3) 0.9263(3) 0.1383(3) 0.0346(13) Uani 1 1 d . . .
H87 H 0.3071 0.8979 0.1109 0.042 Uiso 1 1 calc R . .
C88A C 0.3876(9) 0.4041(7) 0.9872(9) 0.142(13) Uani 0.744(6) 1 d P B 1
H88A H 0.3767 0.3661 0.9638 0.170 Uiso 0.744(6) 1 calc PR B 1
H88B H 0.4064 0.3881 1.0234 0.170 Uiso 0.744(6) 1 calc PR B 1
Cl1A Cl 0.32222(15) 0.44619(18) 0.97997(14) 0.0862(14) Uani 0.744(6) 1 d P B 1
Cl2A Cl 0.4432(2) 0.4535(2) 0.97239(18) 0.0896(14) Uani 0.744(6) 1 d P B 1
C88B C 0.399(3) 0.3935(7) 0.9866(8) 0.077(17) Uiso 0.256(6) 1 d PG B 2
H88C H 0.4304 0.3655 0.9816 0.092 Uiso 0.256(6) 1 calc PR B 2
H88D H 0.3596 0.3702 0.9723 0.092 Uiso 0.256(6) 1 calc PR B 2
Cl1B Cl 0.4210(8) 0.4073(7) 1.0627(6) 0.137(6) Uani 0.256(6) 1 d PG B 2
Cl2B Cl 0.3937(17) 0.4569(9) 0.9549(7) 0.235(18) Uani 0.256(6) 1 d PG B 2
C89A C 0.6126(9) 0.5882(11) 0.5101(13) 0.200 Uiso 0.765(9) 1 d PD C 1
H89A H 0.5919 0.6026 0.4736 0.100 Uiso 0.765(9) 1 calc PR C 1
H89B H 0.6213 0.6276 0.5320 0.100 Uiso 0.765(9) 1 calc PR C 1
Cl3A Cl 0.6830(3) 0.5561(3) 0.5156(2) 0.170(3) Uani 0.765(9) 1 d PD C 1
Cl4A Cl 0.5574(4) 0.5415(2) 0.5262(2) 0.127(2) Uani 0.765(9) 1 d PD C 1
C89B C 0.646(2) 0.571(6) 0.5074(19) 0.200 Uiso 0.235(9) 1 d PD C 2
H89C H 0.6686 0.6114 0.5224 0.100 Uiso 0.235(9) 1 calc PR C 2
H89D H 0.6755 0.5376 0.5083 0.100 Uiso 0.235(9) 1 calc PR C 2
Cl3B Cl 0.6061(8) 0.5468(13) 0.5464(6) 0.166(11) Uani 0.235(9) 1 d PD C 2
Cl4B Cl 0.5995(16) 0.5859(10) 0.4442(16) 0.41(4) Uani 0.235(9) 1 d PD C 2
C90 C 0.7856(7) 0.1266(8) 0.6397(6) 0.137(6) Uani 1 1 d . . .
H90A H 0.7515 0.0976 0.6196 0.165 Uiso 1 1 calc R . .
H90B H 0.7775 0.1413 0.6705 0.165 Uiso 1 1 calc R . .
C91 C 0.7959(7) 0.1536(17) 0.1260(8) 0.29(2) Uani 1 1 d . . .
H91A H 0.7557 0.1331 0.1071 0.345 Uiso 1 1 calc R . .
H91B H 0.7903 0.1895 0.1473 0.345 Uiso 1 1 calc R . .
B2A B 0.7445(3) 0.2849(3) 0.3516(2) 0.0209(12) Uani 1 1 d . A .
B2B B 0.2610(3) 0.7153(3) 0.1475(2) 0.0181(11) Uani 1 1 d . . .
B3A B 0.8009(3) 0.2212(3) 0.3885(2) 0.0264(13) Uani 1 1 d . . .
H3A H 0.7937 0.1865 0.4167 0.032 Uiso 1 1 calc R . .
B3B B 0.2207(3) 0.6504(3) 0.1714(2) 0.0227(12) Uani 1 1 d . . .
H3B H 0.2366 0.5990 0.1796 0.027 Uiso 1 1 calc R . .
B4A B 0.8782(3) 0.2539(4) 0.3945(3) 0.0342(15) Uani 1 1 d . . .
H4A H 0.9214 0.2400 0.4276 0.041 Uiso 1 1 calc R . .
B4B B 0.1385(3) 0.6751(3) 0.1475(3) 0.0275(13) Uani 1 1 d . . .
H4B H 0.1008 0.6388 0.1398 0.033 Uiso 1 1 calc R . .
B5A B 0.8668(3) 0.3364(3) 0.3613(3) 0.0278(13) Uani 1 1 d . . .
H5A H 0.9027 0.3752 0.3732 0.033 Uiso 1 1 calc R . .
B5B B 0.1294(3) 0.7548(3) 0.1088(3) 0.0272(13) Uani 1 1 d . . .
H5B H 0.0859 0.7691 0.0762 0.033 Uiso 1 1 calc R . .
B6A B 0.7833(3) 0.3558(3) 0.3343(2) 0.0242(13) Uani 1 1 d . . .
H6A H 0.7647 0.4064 0.3282 0.029 Uiso 1 1 calc R . .
B6B B 0.2052(2) 0.7794(3) 0.1086(2) 0.0219(12) Uani 1 1 d . . .
H6B H 0.2111 0.8093 0.0771 0.026 Uiso 1 1 calc R . .
B7A B 0.7493(3) 0.2924(3) 0.2899(2) 0.0196(11) Uani 1 1 d . A .
B7B B 0.2519(3) 0.7894(3) 0.1760(2) 0.0206(12) Uani 1 1 d . . .
B8A B 0.7588(3) 0.2162(3) 0.3202(2) 0.0244(13) Uani 1 1 d . A .
B8B B 0.2609(2) 0.7162(3) 0.2112(2) 0.0174(11) Uani 1 1 d . . .
B9A B 0.8387(3) 0.1942(4) 0.3453(3) 0.0319(15) Uani 1 1 d . . .
H9A H 0.8558 0.1432 0.3476 0.038 Uiso 1 1 calc R . .
B9B B 0.1889(3) 0.6920(3) 0.2137(2) 0.0257(13) Uani 1 1 d . . .
H9B H 0.1842 0.6660 0.2475 0.031 Uiso 1 1 calc R . .
B10A B 0.8774(3) 0.2636(4) 0.3298(3) 0.0331(15) Uani 1 1 d . . .
H10A H 0.9209 0.2569 0.3229 0.040 Uiso 1 1 calc R . .
B10B B 0.1341(3) 0.7534(3) 0.1754(3) 0.0286(14) Uani 1 1 d . . .
H10B H 0.0928 0.7660 0.1842 0.034 Uiso 1 1 calc R . .
B11A B 0.8210(3) 0.3238(3) 0.2924(3) 0.0278(13) Uani 1 1 d . . .
H11A H 0.8266 0.3545 0.2611 0.033 Uiso 1 1 calc R . .
B11B B 0.1742(3) 0.8157(3) 0.1536(3) 0.0270(13) Uani 1 1 d . . .
H11B H 0.1602 0.8679 0.1495 0.032 Uiso 1 1 calc R . .
B12A B 0.8048(3) 0.2367(3) 0.2830(3) 0.0300(14) Uani 1 1 d . . .
H12A H 0.8000 0.2123 0.2455 0.036 Uiso 1 1 calc R . .
B12B B 0.2095(3) 0.7773(3) 0.2175(2) 0.0253(13) Uani 1 1 d . . .
H12B H 0.2184 0.8053 0.2543 0.030 Uiso 1 1 calc R . .
O2A O 0.7338(3) 0.3707(4) 0.5408(2) 0.082(2) Uani 1 1 d . . .
O1B O 0.2146(5) 0.6521(5) -0.0652(3) 0.167(5) Uani 1 1 d . . .
O1A O 0.8005(3) 0.5281(3) 0.4707(3) 0.092(2) Uani 1 1 d . . .
O2B O 0.2029(3) 0.4732(3) 0.0155(3) 0.087(2) Uani 1 1 d . . .
O4A O 0.9805(3) 0.4270(4) 0.4988(3) 0.105(3) Uani 1 1 d . . .
O3B O 0.0274(2) 0.5531(3) 0.0387(2) 0.0675(16) Uani 1 1 d . . .
O3A O 0.9074(3) 0.2473(3) 0.5645(2) 0.084(2) Uani 1 1 d . . .
O4B O 0.0458(4) 0.7370(3) -0.0457(2) 0.124(3) Uani 1 1 d . . .
O5A O 0.9298(3) 0.4544(3) 0.63428(18) 0.0593(14) Uani 1 1 d . . .
O5B O 0.0358(3) 0.5363(3) -0.12254(19) 0.0618(14) Uani 1 1 d . . .
Cl5 Cl 0.7821(2) 0.1904(3) 0.6034(2) 0.186(2) Uani 1 1 d . . .
Cl6 Cl 0.8497(3) 0.0820(3) 0.6615(3) 0.252(4) Uani 1 1 d . . .
Cl7 Cl 0.85382(19) 0.0893(3) 0.1712(3) 0.214(3) Uani 1 1 d . . .
Cl8 Cl 0.8215(7) 0.1785(6) 0.0883(4) 0.430(9) Uani 1 1 d . . .
H2A H 0.690(3) 0.286(3) 0.343(3) 0.050 Uiso 1 1 d . . .
H2B H 0.309(3) 0.712(3) 0.150(3) 0.050 Uiso 1 1 d . . .
H7A H 0.698(3) 0.297(3) 0.255(3) 0.050 Uiso 1 1 d . . .
H7B H 0.299(3) 0.819(3) 0.191(3) 0.050 Uiso 1 1 d . . .
H8A H 0.715(3) 0.182(3) 0.301(3) 0.050 Uiso 1 1 d . . .
H8B H 0.312(3) 0.709(3) 0.241(3) 0.050 Uiso 1 1 d . . .
Mo1 Mo 0.86006(2) 0.39100(3) 0.521832(19) 0.03129(12) Uani 1 1 d . . .
Mo2 Mo 0.12004(2) 0.60269(3) -0.015182(19) 0.03094(12) Uani 1 1 d . . .
P1A P 0.61212(6) 0.21303(7) 0.20161(5) 0.0228(3) Uani 1 1 d . A .
P1B P 0.40134(6) 0.79197(6) 0.29198(5) 0.0184(3) Uani 1 1 d . . .
P2A P 0.60510(6) 0.17601(7) 0.31247(5) 0.0232(3) Uani 1 1 d . A .
P2B P 0.42249(5) 0.67544(6) 0.22690(5) 0.0176(2) Uani 1 1 d . . .
P3A P 0.58457(6) 0.32251(7) 0.26930(5) 0.0200(3) Uani 1 1 d . A .
P3B P 0.40626(6) 0.81787(6) 0.17766(5) 0.0189(3) Uani 1 1 d . . .
Sn1 Sn 0.821347(17) 0.32930(2) 0.425253(14) 0.02684(9) Uani 1 1 d . . .
Sn2 Sn 0.177947(16) 0.66911(2) 0.078940(14) 0.02513(9) Uani 1 1 d . . .
Fe1 Fe 0.65837(3) 0.24726(4) 0.28412(3) 0.01799(15) Uani 1 1 d . . .
Fe2 Fe 0.35147(3) 0.75398(3) 0.21100(3) 0.01555(14) Uani 1 1 d . . .

loop_
_atom_site_aniso_label
_atom_site_aniso_U_11
_atom_site_aniso_U_22
_atom_site_aniso_U_33
_atom_site_aniso_U_23
_atom_site_aniso_U_13
_atom_site_aniso_U_12
C1A 0.054(4) 0.055(5) 0.046(4) 0.009(4) 0.021(4) 0.008(4)
C1B 0.098(7) 0.092(7) 0.053(5) -0.028(5) 0.043(5) -0.044(6)
C2A 0.053(4) 0.052(4) 0.039(4) 0.012(3) 0.023(3) 0.006(3)
C2B 0.042(4) 0.062(5) 0.047(4) -0.006(4) 0.019(3) 0.009(4)
C3A 0.056(4) 0.053(5) 0.031(3) -0.008(3) -0.008(3) 0.013(4)
C3B 0.035(3) 0.036(4) 0.053(4) -0.017(3) 0.015(3) -0.001(3)
C4A 0.031(3) 0.092(6) 0.048(4) -0.032(4) 0.010(3) -0.017(4)
C4B 0.090(6) 0.046(5) 0.029(3) -0.004(3) -0.020(4) 0.012(4)
C5A 0.053(4) 0.036(4) 0.035(3) -0.002(3) 0.015(3) 0.009(3)
C5B 0.049(4) 0.038(4) 0.029(3) -0.007(3) 0.008(3) -0.002(3)
C6 0.019(2) 0.028(3) 0.026(3) 0.000(2) 0.003(2) 0.000(2)
C7 0.030(3) 0.026(3) 0.033(3) 0.000(2) 0.012(2) -0.011(2)
C8 0.029(3) 0.023(3) 0.027(3) -0.001(2) 0.005(2) -0.005(2)
C9 0.025(3) 0.029(3) 0.028(3) -0.002(2) 0.005(2) -0.002(2)
C10 0.027(3) 0.044(4) 0.040(3) -0.007(3) 0.004(3) -0.008(3)
C11 0.042(3) 0.026(3) 0.019(3) -0.005(2) 0.010(2) -0.007(2)
C12 0.043(3) 0.039(4) 0.025(3) -0.004(3) 0.016(3) -0.003(3)
C13 0.067(5) 0.063(5) 0.034(3) 0.002(4) 0.025(4) -0.017(4)
C14 0.085(6) 0.057(5) 0.033(4) 0.020(4) 0.017(4) -0.012(4)
C15 0.072(5) 0.042(4) 0.033(4) 0.011(3) 0.007(4) 0.000(4)
C16 0.042(3) 0.031(3) 0.029(3) 0.003(3) 0.007(3) -0.004(3)
C17 0.040(3) 0.027(3) 0.025(3) -0.007(2) 0.013(3) -0.006(2)
C18 0.049(3) 0.026(3) 0.026(3) -0.002(2) 0.009(3) 0.004(3)
C19 0.074(5) 0.032(4) 0.031(3) -0.004(3) 0.010(3) 0.017(3)
C20 0.104(6) 0.030(4) 0.041(4) -0.012(3) 0.016(4) 0.022(4)
C21 0.094(6) 0.044(4) 0.034(4) -0.015(3) 0.013(4) 0.012(4)
C22 0.054(4) 0.032(3) 0.029(3) -0.010(3) 0.005(3) 0.007(3)
C23 0.043(3) 0.015(3) 0.043(3) 0.003(2) 0.022(3) -0.008(2)
C24 0.044(4) 0.025(3) 0.057(4) 0.004(3) 0.016(3) -0.001(3)
C25 0.059(5) 0.024(3) 0.089(6) 0.014(4) 0.028(5) 0.008(3)
C26 0.092(6) 0.023(4) 0.089(6) -0.001(4) 0.048(6) 0.003(4)
C27 0.092(6) 0.026(4) 0.071(5) -0.008(4) 0.043(5) -0.016(4)
C28 0.062(4) 0.024(3) 0.049(4) -0.002(3) 0.025(4) -0.008(3)
C29 0.034(3) 0.031(3) 0.025(3) 0.009(2) 0.013(2) -0.005(2)
C35 0.021(2) 0.016(2) 0.027(3) 0.003(2) 0.011(2) 0.0031(19)
C36 0.024(3) 0.032(3) 0.029(3) -0.003(2) 0.009(2) 0.002(2)
C37 0.045(4) 0.038(4) 0.038(3) -0.009(3) 0.015(3) 0.000(3)
C38 0.061(4) 0.047(4) 0.024(3) 0.000(3) 0.020(3) 0.010(3)
C39 0.049(4) 0.036(4) 0.044(4) 0.007(3) 0.032(3) 0.009(3)
C40 0.031(3) 0.030(3) 0.033(3) 0.000(3) 0.014(3) 0.004(2)
C41 0.029(3) 0.019(3) 0.020(2) 0.002(2) 0.008(2) 0.004(2)
C42 0.033(3) 0.021(3) 0.044(3) 0.004(3) 0.023(3) 0.007(2)
C43 0.035(3) 0.027(3) 0.052(4) 0.013(3) 0.018(3) 0.014(3)
C44 0.041(3) 0.025(3) 0.045(4) 0.015(3) 0.015(3) 0.000(3)
C45 0.031(3) 0.029(3) 0.041(3) 0.016(3) 0.014(3) 0.003(2)
C46 0.024(3) 0.025(3) 0.034(3) 0.011(2) 0.009(2) 0.007(2)
C47 0.019(2) 0.025(3) 0.020(2) -0.001(2) 0.006(2) -0.005(2)
C48 0.014(2) 0.022(3) 0.022(2) 0.000(2) 0.0038(19) -0.0003(19)
C49 0.020(2) 0.023(3) 0.024(2) 0.000(2) 0.010(2) -0.003(2)
C50 0.018(2) 0.018(2) 0.027(3) -0.003(2) 0.008(2) -0.0010(19)
C51 0.019(2) 0.036(3) 0.032(3) -0.004(3) 0.008(2) -0.003(2)
C52 0.026(3) 0.023(3) 0.026(3) 0.001(2) 0.011(2) 0.004(2)
C53 0.034(3) 0.019(3) 0.026(3) -0.003(2) 0.007(2) 0.006(2)
C54 0.051(4) 0.029(3) 0.035(3) 0.004(3) 0.011(3) 0.014(3)
C55 0.057(4) 0.033(3) 0.037(3) -0.015(3) 0.016(3) 0.010(3)
C56 0.055(4) 0.049(4) 0.033(3) -0.020(3) 0.000(3) 0.017(3)
C57 0.039(3) 0.046(4) 0.032(3) -0.009(3) 0.000(3) 0.018(3)
C58 0.023(2) 0.028(3) 0.020(2) 0.001(2) 0.008(2) 0.003(2)
C59 0.039(3) 0.046(4) 0.033(3) 0.010(3) 0.019(3) 0.005(3)
C60 0.050(4) 0.075(6) 0.043(4) 0.017(4) 0.029(3) -0.007(4)
C61 0.060(5) 0.067(5) 0.043(4) 0.028(4) 0.018(4) -0.005(4)
C62 0.051(4) 0.053(4) 0.041(4) 0.026(3) 0.010(3) 0.012(3)
C63 0.034(3) 0.033(3) 0.033(3) 0.008(3) 0.012(3) 0.008(3)
C64 0.024(2) 0.019(3) 0.026(3) 0.000(2) 0.012(2) 0.001(2)
C65 0.025(3) 0.025(3) 0.038(3) 0.004(2) 0.014(2) -0.002(2)
C66 0.035(3) 0.037(4) 0.050(4) 0.013(3) 0.020(3) -0.002(3)
C67 0.041(3) 0.030(3) 0.048(4) 0.019(3) 0.019(3) 0.008(3)
C68 0.036(3) 0.032(3) 0.051(4) 0.014(3) 0.017(3) 0.016(3)
C69 0.029(3) 0.033(3) 0.042(3) 0.011(3) 0.022(3) 0.010(2)
C70 0.022(2) 0.017(2) 0.023(2) 0.001(2) 0.008(2) 0.009(2)
C71 0.034(3) 0.020(3) 0.030(3) -0.002(2) 0.017(2) -0.001(2)
C72 0.050(4) 0.030(3) 0.030(3) 0.001(2) 0.025(3) 0.006(3)
C73 0.050(4) 0.040(4) 0.032(3) -0.008(3) 0.019(3) 0.008(3)
C74 0.034(3) 0.036(3) 0.035(3) -0.014(3) 0.007(3) -0.003(3)
C75 0.023(2) 0.028(3) 0.035(3) -0.006(2) 0.011(2) 0.001(2)
C76 0.025(2) 0.023(3) 0.021(2) 0.004(2) 0.009(2) 0.000(2)
C77 0.046(4) 0.053(4) 0.033(3) -0.003(3) 0.021(3) -0.018(3)
C78 0.057(4) 0.077(6) 0.042(4) -0.005(4) 0.034(4) -0.024(4)
C79 0.063(4) 0.064(5) 0.029(3) -0.010(3) 0.025(3) -0.019(4)
C80 0.045(4) 0.051(4) 0.023(3) -0.005(3) 0.011(3) -0.018(3)
C81 0.030(3) 0.043(4) 0.022(3) -0.001(2) 0.012(2) -0.012(3)
C82 0.031(3) 0.017(3) 0.032(3) 0.002(2) 0.016(2) -0.001(2)
C83 0.045(3) 0.021(3) 0.038(3) -0.001(2) 0.017(3) -0.008(3)
C84 0.066(5) 0.022(3) 0.052(4) -0.007(3) 0.027(4) -0.009(3)
C85 0.070(5) 0.016(3) 0.072(5) 0.001(3) 0.039(4) 0.004(3)
C86 0.047(4) 0.031(4) 0.057(4) 0.006(3) 0.013(3) 0.007(3)
C87 0.039(3) 0.018(3) 0.042(3) 0.004(2) 0.011(3) 0.002(2)
C88A 0.054(9) 0.045(8) 0.26(3) -0.070(13) -0.021(11) 0.001(7)
Cl1A 0.0642(19) 0.086(2) 0.087(2) -0.044(2) 0.0048(17) 0.0136(17)
Cl2A 0.114(3) 0.083(3) 0.090(3) 0.019(2) 0.059(3) 0.039(2)
Cl1B 0.193(16) 0.108(11) 0.134(12) -0.001(9) 0.091(12) 0.038(10)
Cl2B 0.40(4) 0.070(10) 0.114(13) -0.033(9) -0.039(19) 0.079(17)
Cl3A 0.143(4) 0.173(5) 0.138(4) -0.115(4) -0.009(3) 0.045(4)
Cl4A 0.190(7) 0.095(3) 0.103(4) 0.011(3) 0.062(4) 0.039(4)
Cl3B 0.076(10) 0.31(3) 0.094(11) -0.102(15) 0.011(8) 0.002(13)
Cl4B 0.53(6) 0.067(12) 0.95(11) -0.02(3) 0.63(8) -0.01(2)
C90 0.171(14) 0.145(13) 0.140(12) -0.023(10) 0.109(11) -0.048(11)
C91 0.069(9) 0.63(6) 0.170(19) -0.13(3) 0.055(12) -0.039(19)
B2A 0.022(3) 0.021(3) 0.022(3) 0.005(2) 0.011(2) 0.001(2)
B2B 0.016(2) 0.019(3) 0.021(3) 0.002(2) 0.009(2) 0.000(2)
B3A 0.027(3) 0.025(3) 0.026(3) 0.003(3) 0.008(3) 0.007(3)
B3B 0.021(3) 0.021(3) 0.028(3) 0.004(2) 0.011(2) 0.001(2)
B4A 0.023(3) 0.044(4) 0.033(3) 0.003(3) 0.008(3) 0.003(3)
B4B 0.023(3) 0.030(3) 0.032(3) 0.009(3) 0.014(3) 0.002(3)
B5A 0.018(3) 0.028(3) 0.037(3) 0.006(3) 0.011(3) -0.001(2)
B5B 0.019(3) 0.029(3) 0.034(3) 0.008(3) 0.011(3) 0.004(2)
B6A 0.019(3) 0.023(3) 0.031(3) 0.002(3) 0.009(3) -0.001(2)
B6B 0.015(2) 0.024(3) 0.029(3) 0.011(3) 0.011(2) 0.004(2)
B7A 0.022(3) 0.018(3) 0.021(3) 0.004(2) 0.011(2) 0.004(2)
B7B 0.022(3) 0.016(3) 0.025(3) 0.009(2) 0.011(2) 0.006(2)
B8A 0.029(3) 0.020(3) 0.025(3) -0.001(2) 0.011(3) 0.002(2)
B8B 0.014(2) 0.014(3) 0.024(3) -0.002(2) 0.008(2) 0.001(2)
B9A 0.030(3) 0.031(4) 0.036(4) 0.003(3) 0.013(3) 0.013(3)
B9B 0.022(3) 0.032(3) 0.027(3) 0.007(3) 0.015(3) -0.001(2)
B10A 0.025(3) 0.040(4) 0.039(4) 0.006(3) 0.018(3) 0.012(3)
B10B 0.021(3) 0.030(3) 0.040(4) 0.003(3) 0.017(3) 0.006(3)
B11A 0.024(3) 0.032(3) 0.029(3) 0.004(3) 0.012(3) 0.000(3)
B11B 0.025(3) 0.026(3) 0.032(3) 0.007(3) 0.013(3) 0.011(2)
B12A 0.029(3) 0.028(3) 0.039(4) -0.001(3) 0.020(3) 0.009(3)
B12B 0.021(3) 0.030(3) 0.025(3) 0.002(3) 0.009(2) 0.006(2)
O2A 0.074(4) 0.114(6) 0.082(4) 0.014(4) 0.058(4) -0.007(4)
O1B 0.217(10) 0.219(11) 0.133(7) -0.095(7) 0.144(8) -0.159(9)
O1A 0.122(6) 0.062(4) 0.097(5) 0.036(4) 0.046(5) 0.027(4)
O2B 0.094(5) 0.082(5) 0.088(5) 0.009(4) 0.036(4) 0.047(4)
O4A 0.050(3) 0.188(8) 0.092(5) -0.071(5) 0.043(4) -0.049(4)
O3B 0.057(3) 0.064(4) 0.098(4) -0.033(3) 0.048(3) -0.024(3)
O3A 0.102(5) 0.055(4) 0.055(3) 0.004(3) -0.015(3) 0.030(3)
O4B 0.189(8) 0.056(4) 0.050(4) -0.003(3) -0.042(4) 0.055(5)
O5A 0.082(4) 0.056(3) 0.028(2) -0.016(2) 0.006(2) 0.003(3)
O5B 0.073(4) 0.058(3) 0.039(3) -0.018(2) 0.003(3) -0.004(3)
Cl5 0.154(4) 0.156(4) 0.178(4) 0.038(3) -0.017(3) -0.018(3)
Cl6 0.166(4) 0.132(4) 0.333(8) -0.025(5) -0.048(5) 0.060(3)
Cl7 0.094(3) 0.154(4) 0.371(8) 0.007(5) 0.061(4) 0.010(3)
Cl8 0.60(2) 0.334(12) 0.215(9) -0.068(9) -0.005(11) -0.225(14)
Mo1 0.0300(2) 0.0370(3) 0.0243(2) -0.0042(2) 0.0074(2) 0.0002(2)
Mo2 0.0331(2) 0.0307(3) 0.0235(2) -0.0021(2) 0.0044(2) -0.0041(2)
P1A 0.0270(7) 0.0182(7) 0.0209(6) -0.0027(5) 0.0065(6) -0.0025(5)
P1B 0.0192(6) 0.0170(6) 0.0199(6) -0.0001(5) 0.0084(5) 0.0020(5)
P2A 0.0270(6) 0.0169(6) 0.0257(7) 0.0009(5) 0.0100(6) -0.0035(5)
P2B 0.0158(5) 0.0162(6) 0.0213(6) 0.0000(5) 0.0076(5) 0.0012(5)
P3A 0.0195(6) 0.0169(6) 0.0221(6) 0.0010(5) 0.0060(5) -0.0002(5)
P3B 0.0194(6) 0.0164(6) 0.0211(6) 0.0007(5) 0.0080(5) -0.0014(5)
Sn1 0.02215(17) 0.0329(2) 0.02216(18) -0.00215(16) 0.00455(15) -0.00145(16)
Sn2 0.02048(16) 0.0284(2) 0.02307(18) -0.00148(16) 0.00432(14) -0.00338(15)
Fe1 0.0194(3) 0.0156(3) 0.0184(3) 0.0001(3) 0.0064(3) -0.0009(3)
Fe2 0.0144(3) 0.0144(3) 0.0187(3) 0.0004(3) 0.0072(3) 0.0007(3)

loop_
_atom_type_symbol
_atom_type_description
_atom_type_scat_dispersion_real
_atom_type_scat_dispersion_imag
_atom_type_scat_source
C C 0.0033 0.0016 'International Tables Vol C Tables 4.2.6.8 and 6.1.1.4'
H H 0.0000 0.0000 'International Tables Vol C Tables 4.2.6.8 and 6.1.1.4'
B B 0.0013 0.0007 'International Tables Vol C Tables 4.2.6.8 and 6.1.1.4'
Mo Mo -1.6832 0.6857 'International Tables Vol C Tables 4.2.6.8 and 6.1.1.4'
O O 0.0106 0.0060 'International Tables Vol C Tables 4.2.6.8 and 6.1.1.4'
P P 0.1023 0.0942 'International Tables Vol C Tables 4.2.6.8 and 6.1.1.4'
Sn Sn -0.6537 1.4246 'International Tables Vol C Tables 4.2.6.8 and 6.1.1.4'
Fe Fe 0.3463 0.8444 'International Tables Vol C Tables 4.2.6.8 and 6.1.1.4'
Cl Cl 0.1484 0.1585 'International Tables Vol C Tables 4.2.6.8 and 6.1.1.4'

loop_
_geom_angle_atom_site_label_1
_geom_angle_atom_site_label_2
_geom_angle_atom_site_label_3
_geom_angle
O1A C1A Mo1 178.1(7)
O1B C1B Mo2 178.4(11)
O2A C2A Mo1 178.2(7)
O2B C2B Mo2 176.3(7)
O3A C3A Mo1 178.2(7)
O3B C3B Mo2 179.3(6)
O4A C4A Mo1 178.1(8)
O4B C4B Mo2 178.0(8)
O5A C5A Mo1 175.5(6)
O5B C5B Mo2 179.6(7)
C9 C6 P3A 117.4(4)
C9 C6 H6C 107.9
P3A C6 H6C 107.9
C9 C6 H6D 107.9
P3A C6 H6D 107.9
H6C C6 H6D 107.2
C9 C7 P2A 117.7(4)
C9 C7 H7C 107.9
P2A C7 H7C 107.9
C9 C7 H7D 107.9
P2A C7 H7D 107.9
H7C C7 H7D 107.2
C9 C8 P1A 118.4(4)
C9 C8 H8C 107.7
P1A C8 H8C 107.7
C9 C8 H8D 107.7
P1A C8 H8D 107.7
H8C C8 H8D 107.1
C10 C9 C7 107.3(5)
C10 C9 C8 107.7(5)
C7 C9 C8 111.8(5)
C10 C9 C6 107.6(5)
C7 C9 C6 111.7(5)
C8 C9 C6 110.5(5)
C9 C10 H10D 109.5
C9 C10 H10E 109.5
H10D C10 H10E 109.5
C9 C10 H10F 109.5
H10D C10 H10F 109.5
H10E C10 H10F 109.5
C16 C11 C12 119.0(5)
C16 C11 P1A 124.6(5)
C12 C11 P1A 116.3(5)
C13 C12 C11 120.9(6)
C13 C12 H12C 119.6
C11 C12 H12C 119.6
C14 C13 C12 119.5(7)
C14 C13 H13 120.2
C12 C13 H13 120.2
C15 C14 C13 120.2(7)
C15 C14 H14 119.9
C13 C14 H14 119.9
C14 C15 C16 121.5(7)
C14 C15 H15 119.2
C16 C15 H15 119.2
C15 C16 C11 118.9(6)
C15 C16 H16 120.5
C11 C16 H16 120.5
C18 C17 C22 118.8(5)
C18 C17 P1A 124.6(4)
C22 C17 P1A 116.6(5)
C17 C18 C19 121.3(6)
C17 C18 H18 119.4
C19 C18 H18 119.4
C18 C19 C20 119.6(6)
C18 C19 H19 120.2
C20 C19 H19 120.2
C21 C20 C19 119.5(6)
C21 C20 H20 120.2
C19 C20 H20 120.2
C20 C21 C22 120.8(7)
C20 C21 H21 119.6
C22 C21 H21 119.6
C21 C22 C17 119.9(6)
C21 C22 H22 120.0
C17 C22 H22 120.0
C28 C23 C24 119.7(6)
C28 C23 P2A 123.6(5)
C24 C23 P2A 116.5(5)
C23 C24 C25 120.0(7)
C23 C24 H24 120.0
C25 C24 H24 120.0
C26 C25 C24 119.9(8)
C26 C25 H25 120.1
C24 C25 H25 120.1
C27 C26 C25 121.4(7)
C27 C26 H26 119.3
C25 C26 H26 119.3
C26 C27 C28 119.9(7)
C26 C27 H27 120.0
C28 C27 H27 120.0
C23 C28 C27 119.1(7)
C23 C28 H28 120.5
C27 C28 H28 120.5
C30A C29 C34A 120.9(8)
C30A C29 C34B 109.5(10)
C34A C29 C34B 29.5(7)
C30A C29 C30B 15.6(8)
C34A C29 C30B 120.3(9)
C34B C29 C30B 117.2(11)
C30A C29 P2A 125.0(6)
C34A C29 P2A 113.7(6)
C34B C29 P2A 121.5(8)
C30B C29 P2A 121.0(8)
C29 C30A C31A 121.4(12)
C29 C30A H30A 119.3
C31A C30A H30A 119.3
C30A C31A C32A 118.3(14)
C30A C31A H31A 120.8
C32A C31A H31A 120.8
C33A C32A C31A 119.1(14)
C33A C32A H32A 120.5
C31A C32A H32A 120.5
C32A C33A C34A 122.4(14)
C32A C33A H33A 118.8
C34A C33A H33A 118.8
C33A C34A C29 116.8(11)
C33A C34A H34A 121.6
C29 C34A H34A 121.6
C31B C30B C29 120.5(15)
C31B C30B H30B 119.8
C29 C30B H30B 119.8
C30B C31B C32B 117.4(19)
C30B C31B H31B 121.3
C32B C31B H31B 121.3
C33B C32B C31B 122.0(19)
C33B C32B H32B 119.0
C31B C32B H32B 119.0
C32B C33B C34B 119.7(18)
C32B C33B H33B 120.2
C34B C33B H33B 120.2
C33B C34B C29 121.8(15)
C33B C34B H34B 119.1
C29 C34B H34B 119.1
C40 C35 C36 118.9(5)
C40 C35 P3A 123.7(4)
C36 C35 P3A 117.4(4)
C37 C36 C35 119.5(5)
C37 C36 H36 120.2
C35 C36 H36 120.2
C38 C37 C36 121.1(6)
C38 C37 H37 119.4
C36 C37 H37 119.4
C39 C38 C37 119.6(6)
C39 C38 H38 120.2
C37 C38 H38 120.2
C38 C39 C40 120.2(6)
C38 C39 H39 119.9
C40 C39 H39 119.9
C39 C40 C35 120.7(6)
C39 C40 H40 119.7
C35 C40 H40 119.7
C46 C41 C42 118.4(5)
C46 C41 P3A 123.4(4)
C42 C41 P3A 118.1(4)
C43 C42 C41 120.1(5)
C43 C42 H42 120.0
C41 C42 H42 120.0
C44 C43 C42 120.7(5)
C44 C43 H43 119.6
C42 C43 H43 119.6
C45 C44 C43 119.5(5)
C45 C44 H44 120.3
C43 C44 H44 120.3
C44 C45 C46 120.7(5)
C44 C45 H45 119.7
C46 C45 H45 119.7
C45 C46 C41 120.6(5)
C45 C46 H46 119.7
C41 C46 H46 119.7
C50 C47 P1B 117.6(3)
C50 C47 H47A 107.9
P1B C47 H47A 107.9
C50 C47 H47B 107.9
P1B C47 H47B 107.9
H47A C47 H47B 107.2
C50 C48 P2B 117.1(3)
C50 C48 H48A 108.0
P2B C48 H48A 108.0
C50 C48 H48B 108.0
P2B C48 H48B 108.0
H48A C48 H48B 107.3
C50 C49 P3B 117.4(3)
C50 C49 H49A 107.9
P3B C49 H49A 107.9
C50 C49 H49B 107.9
P3B C49 H49B 107.9
H49A C49 H49B 107.2
C49 C50 C47 112.2(4)
C49 C50 C51 107.3(4)
C47 C50 C51 106.7(4)
C49 C50 C48 111.6(4)
C47 C50 C48 111.6(4)
C51 C50 C48 107.1(4)
C50 C51 H51A 109.5
C50 C51 H51B 109.5
H51A C51 H51B 109.5
C50 C51 H51C 109.5
H51A C51 H51C 109.5
H51B C51 H51C 109.5
C53 C52 C57 119.1(5)
C53 C52 P1B 123.8(4)
C57 C52 P1B 117.2(4)
C52 C53 C54 120.3(5)
C52 C53 H53 119.8
C54 C53 H53 119.8
C55 C54 C53 120.1(6)
C55 C54 H54 120.0
C53 C54 H54 120.0
C56 C55 C54 119.8(6)
C56 C55 H55 120.1
C54 C55 H55 120.1
C55 C56 C57 120.1(6)
C55 C56 H56 120.0
C57 C56 H56 120.0
C52 C57 C56 120.7(6)
C52 C57 H57 119.7
C56 C57 H57 119.7
C63 C58 C59 118.4(5)
C63 C58 P1B 125.0(4)
C59 C58 P1B 116.6(4)
C60 C59 C58 120.3(6)
C60 C59 H59 119.8
C58 C59 H59 119.8
C61 C60 C59 120.7(6)
C61 C60 H60 119.6
C59 C60 H60 119.6
C62 C61 C60 119.7(6)
C62 C61 H61 120.2
C60 C61 H61 120.2
C61 C62 C63 120.3(6)
C61 C62 H62 119.8
C63 C62 H62 119.8
C58 C63 C62 120.5(6)
C58 C63 H63 119.7
C62 C63 H63 119.7
C65 C64 C69 118.8(5)
C65 C64 P2B 123.3(4)
C69 C64 P2B 117.9(4)
C64 C65 C66 120.2(5)
C64 C65 H65 119.9
C66 C65 H65 119.9
C67 C66 C65 120.1(6)
C67 C66 H66 119.9
C65 C66 H66 119.9
C68 C67 C66 120.3(6)
C68 C67 H67 119.8
C66 C67 H67 119.8
C67 C68 C69 120.0(5)
C67 C68 H68 120.0
C69 C68 H68 120.0
C64 C69 C68 120.5(5)
C64 C69 H69 119.7
C68 C69 H69 119.7
C71 C70 C75 118.8(5)
C71 C70 P2B 123.6(4)
C75 C70 P2B 117.5(4)
C72 C71 C70 120.2(5)
C72 C71 H71 119.9
C70 C71 H71 119.9
C73 C72 C71 120.3(6)
C73 C72 H72 119.9
C71 C72 H72 119.9
C72 C73 C74 120.0(6)
C72 C73 H73 120.0
C74 C73 H73 120.0
C75 C74 C73 120.6(6)
C75 C74 H74 119.7
C73 C74 H74 119.7
C74 C75 C70 120.1(5)
C74 C75 H75 119.9
C70 C75 H75 119.9
C81 C76 C77 118.2(5)
C81 C76 P3B 121.8(4)
C77 C76 P3B 120.0(4)
C78 C77 C76 119.5(6)
C78 C77 H77 120.2
C76 C77 H77 120.2
C79 C78 C77 121.0(6)
C79 C78 H78 119.5
C77 C78 H78 119.5
C78 C79 C80 119.5(6)
C78 C79 H79 120.3
C80 C79 H79 120.3
C79 C80 C81 120.3(6)
C79 C80 H80 119.8
C81 C80 H80 119.8
C76 C81 C80 121.4(5)
C76 C81 H81 119.3
C80 C81 H81 119.3
C83 C82 C87 119.0(5)
C83 C82 P3B 123.4(4)
C87 C82 P3B 117.4(4)
C84 C83 C82 121.1(6)
C84 C83 H83 119.5
C82 C83 H83 119.5
C83 C84 C85 119.9(6)
C83 C84 H84 120.0
C85 C84 H84 120.0
C86 C85 C84 119.5(6)
C86 C85 H85 120.3
C84 C85 H85 120.3
C85 C86 C87 120.9(6)
C85 C86 H86 119.6
C87 C86 H86 119.6
C86 C87 C82 119.6(6)
C86 C87 H87 120.2
C82 C87 H87 120.2
Cl1A C88A Cl2A 112.3(10)
Cl1A C88A H88A 109.1
Cl2A C88A H88A 109.1
Cl1A C88A H88B 109.1
Cl2A C88A H88B 109.1
H88A C88A H88B 107.9
Cl2B C88B Cl1B 114.2
Cl2B C88B H88C 108.7
Cl1B C88B H88C 108.7
Cl2B C88B H88D 108.7
Cl1B C88B H88D 108.7
H88C C88B H88D 107.6
Cl3A C89A Cl4A 121.8(13)
Cl3A C89A H89A 106.9
Cl4A C89A H89A 106.9
Cl3A C89A H89B 106.9
Cl4A C89A H89B 106.9
H89A C89A H89B 106.7
Cl4B C89B Cl3B 114(2)
Cl4B C89B H89C 108.8
Cl3B C89B H89C 108.8
Cl4B C89B H89D 108.8
Cl3B C89B H89D 108.8
H89C C89B H89D 107.7
Cl5 C90 Cl6 119.4(8)
Cl5 C90 H90A 107.5
Cl6 C90 H90A 107.5
Cl5 C90 H90B 107.5
Cl6 C90 H90B 107.5
H90A C90 H90B 107.0
Cl8 C91 Cl7 108.1(13)
Cl8 C91 H91A 110.1
Cl7 C91 H91A 110.1
Cl8 C91 H91B 110.1
Cl7 C91 H91B 110.1
H91A C91 H91B 108.4
B7A B2A B8A 59.8(3)
B7A B2A B3A 107.3(4)
B8A B2A B3A 58.4(3)
B7A B2A B6A 57.9(3)
B8A B2A B6A 107.4(4)
B3A B2A B6A 111.8(4)
B7A B2A Fe1 66.8(3)
B8A B2A Fe1 66.7(3)
B3A B2A Fe1 115.5(4)
B6A B2A Fe1 114.8(3)
B7A B2A Sn1 119.8(3)
B8A B2A Sn1 121.0(4)
B3A B2A Sn1 69.2(3)
B6A B2A Sn1 68.0(3)
Fe1 B2A Sn1 171.3(3)
B7A B2A H2A 105(3)
B8A B2A H2A 108(3)
B3A B2A H2A 126(3)
B6A B2A H2A 121(3)
Fe1 B2A H2A 46(3)
Sn1 B2A H2A 125(3)
B8B B2B B7B 60.0(3)
B8B B2B B6B 107.3(4)
B7B B2B B6B 58.2(3)
B8B B2B B3B 58.0(3)
B7B B2B B3B 107.1(4)
B6B B2B B3B 111.1(4)
B8B B2B Fe2 65.8(3)
B7B B2B Fe2 66.3(3)
B6B B2B Fe2 115.5(3)
B3B B2B Fe2 114.5(3)
B8B B2B Sn2 119.7(3)
B7B B2B Sn2 120.4(3)
B6B B2B Sn2 68.7(3)
B3B B2B Sn2 67.8(3)
Fe2 B2B Sn2 172.6(3)
B8B B2B H2B 108(3)
B7B B2B H2B 108(4)
B6B B2B H2B 124(4)
B3B B2B H2B 124(4)
Fe2 B2B H2B 49(3)
Sn2 B2B H2B 124(4)
B8A B3A B9A 60.0(4)
B8A B3A B2A 57.7(3)
B9A B3A B2A 106.2(4)
B8A B3A B4A 104.2(4)
B9A B3A B4A 58.3(4)
B2A B3A B4A 105.0(4)
B8A B3A Sn1 116.3(4)
B9A B3A Sn1 119.1(4)
B2A B3A Sn1 64.6(3)
B4A B3A Sn1 66.6(3)
B8A B3A H3A 122.3
B9A B3A H3A 120.0
B2A B3A H3A 124.5
B4A B3A H3A 124.2
Sn1 B3A H3A 110.8
B8B B3B B9B 59.8(3)
B8B B3B B4B 104.5(4)
B9B B3B B4B 58.4(3)
B8B B3B B2B 57.2(3)
B9B B3B B2B 105.8(4)
B4B B3B B2B 105.8(4)
B8B B3B Sn2 116.6(3)
B9B B3B Sn2 119.9(3)
B4B B3B Sn2 67.4(3)
B2B B3B Sn2 65.1(2)
B8B B3B H3B 122.6
B9B B3B H3B 120.2
B4B B3B H3B 123.6
B2B B3B H3B 124.5
Sn2 B3B H3B 110.1
B10A B4A B9A 61.2(4)
B10A B4A B3A 107.9(5)
B9A B4A B3A 59.1(4)
B10A B4A B5A 58.2(4)
B9A B4A B5A 107.9(5)
B3A B4A B5A 108.7(4)
B10A B4A Sn1 118.9(4)
B9A B4A Sn1 120.5(4)
B3A B4A Sn1 67.3(3)
B5A B4A Sn1 66.2(3)
B10A B4A H4A 120.5
B9A B4A H4A 119.4
B3A B4A H4A 121.9
B5A B4A H4A 122.8
Sn1 B4A H4A 109.4
B9B B4B B10B 61.0(4)
B9B B4B B3B 59.7(3)
B10B B4B B3B 108.1(4)
B9B B4B B5B 106.9(5)
B10B B4B B5B 57.6(4)
B3B B4B B5B 108.2(4)
B9B B4B Sn2 120.5(3)
B10B B4B Sn2 118.9(4)
B3B B4B Sn2 66.9(3)
B5B B4B Sn2 66.6(3)
B9B B4B H4B 119.6
B10B B4B H4B 120.6
B3B B4B H4B 121.9
B5B B4B H4B 123.5
Sn2 B4B H4B 109.4
B10A B5A B11A 60.7(4)
B10A B5A B6A 107.7(4)
B11A B5A B6A 59.5(3)
B10A B5A B4A 57.8(4)
B11A B5A B4A 107.2(5)
B6A B5A B4A 108.7(4)
B10A B5A Sn1 119.3(4)
B11A B5A Sn1 120.7(3)
B6A B5A Sn1 67.0(3)
B4A B5A Sn1 67.0(3)
B10A B5A H5A 120.8
B11A B5A H5A 119.7
B6A B5A H5A 122.0
B4A B5A H5A 122.9
Sn1 B5A H5A 109.0
B11B B5B B10B 60.9(4)
B11B B5B B6B 59.9(3)
B10B B5B B6B 108.6(4)
B11B B5B B4B 107.4(4)
B10B B5B B4B 57.9(4)
B6B B5B B4B 109.2(4)
B11B B5B Sn2 121.1(3)
B10B B5B Sn2 118.9(4)
B6B B5B Sn2 67.7(3)
B4B B5B Sn2 66.3(3)
B11B B5B H5B 119.4
B10B B5B H5B 120.6
B6B B5B H5B 121.1
B4B B5B H5B 123.1
Sn2 B5B H5B 109.1
B7A B6A B11A 59.5(3)
B7A B6A B5A 104.5(4)
B11A B6A B5A 58.9(3)
B7A B6A B2A 57.6(3)
B11A B6A B2A 106.2(4)
B5A B6A B2A 105.8(4)
B7A B6A Sn1 116.9(4)
B11A B6A Sn1 120.3(4)
B5A B6A Sn1 67.1(3)
B2A B6A Sn1 65.1(3)
B7A B6A H6A 122.5
B11A B6A H6A 119.8
B5A B6A H6A 123.7
B2A B6A H6A 124.3
Sn1 B6A H6A 110.0
B7B B6B B11B 59.2(3)
B7B B6B B5B 104.1(4)
B11B B6B B5B 58.5(3)
B7B B6B B2B 57.6(3)
B11B B6B B2B 105.7(4)
B5B B6B B2B 105.6(4)
B7B B6B Sn2 116.3(3)
B11B B6B Sn2 119.5(3)
B5B B6B Sn2 67.2(3)
B2B B6B Sn2 64.7(3)
B7B B6B H6B 122.8
B11B B6B H6B 120.3
B5B B6B H6B 123.7
B2B B6B H6B 124.4
Sn2 B6B H6B 110.5
B8A B7A B2A 60.1(3)
B8A B7A B6A 113.0(4)
B2A B7A B6A 64.5(4)
B8A B7A B11A 111.0(4)
B2A B7A B11A 113.6(4)
B6A B7A B11A 62.0(4)
B8A B7A B12A 60.9(4)
B2A B7A B12A 111.2(4)
B6A B7A B12A 112.9(4)
B11A B7A B12A 61.4(4)
B8A B7A Fe1 67.4(3)
B2A B7A Fe1 68.2(3)
B6A B7A Fe1 121.1(3)
B11A B7A Fe1 176.8(4)
B12A B7A Fe1 115.6(4)
B8A B7A H7A 111(3)
B2A B7A H7A 112(3)
B6A B7A H7A 122(3)
B11A B7A H7A 129(3)
B12A B7A H7A 120(3)
Fe1 B7A H7A 51(3)
B8B B7B B2B 59.7(3)
B8B B7B B11B 110.2(4)
B2B B7B B11B 112.9(4)
B8B B7B B6B 112.0(4)
B2B B7B B6B 64.2(3)
B11B B7B B6B 61.6(3)
B8B B7B B12B 60.7(3)
B2B B7B B12B 110.6(4)
B11B B7B B12B 61.2(3)
B6B B7B B12B 112.2(4)
B8B B7B Fe2 66.7(3)
B2B B7B Fe2 68.6(3)
B11B B7B Fe2 175.6(4)
B6B B7B Fe2 122.2(3)
B12B B7B Fe2 114.4(3)
B8B B7B H7B 110(3)
B2B B7B H7B 110(3)
B11B B7B H7B 132(3)
B6B B7B H7B 123(3)
B12B B7B H7B 121(3)
Fe2 B7B H7B 49(3)
B7A B8A B2A 60.1(3)
B7A B8A B3A 112.0(4)
B2A B8A B3A 64.0(4)
B7A B8A B9A 109.6(5)
B2A B8A B9A 112.3(5)
B3A B8A B9A 61.5(4)
B7A B8A B12A 60.9(3)
B2A B8A B12A 111.1(4)
B3A B8A B12A 112.2(5)
B9A B8A B12A 60.9(4)
B7A B8A Fe1 67.4(3)
B2A B8A Fe1 68.2(3)
B3A B8A Fe1 121.2(4)
B9A B8A Fe1 176.5(4)
B12A B8A Fe1 115.6(4)
B7A B8A H8A 113(3)
B2A B8A H8A 114(3)
B3A B8A H8A 123(3)
B9A B8A H8A 128(3)
B12A B8A H8A 120(3)
Fe1 B8A H8A 53(3)
B2B B8B B7B 60.3(3)
B2B B8B B3B 64.8(3)
B7B B8B B3B 112.8(4)
B2B B8B B9B 113.2(4)
B7B B8B B9B 109.9(4)
B3B B8B B9B 61.4(3)
B2B B8B B12B 111.1(4)
B7B B8B B12B 60.6(3)
B3B B8B B12B 112.0(4)
B9B B8B B12B 60.7(3)
B2B B8B Fe2 69.3(3)
B7B B8B Fe2 67.8(3)
B3B B8B Fe2 122.8(3)
B9B B8B Fe2 175.7(4)
B12B B8B Fe2 115.2(3)
B2B B8B H8B 108(3)
B7B B8B H8B 112(3)
B3B B8B H8B 120(3)
B9B B8B H8B 131(3)
B12B B8B H8B 124(3)
Fe2 B8B H8B 49(3)
B8A B9A B4A 106.5(4)
B8A B9A B12A 59.7(3)
B4A B9A B12A 107.4(5)
B8A B9A B3A 58.6(3)
B4A B9A B3A 62.6(4)
B12A B9A B3A 108.8(4)
B8A B9A B10A 104.7(4)
B4A B9A B10A 58.9(4)
B12A B9A B10A 58.9(4)
B3A B9A B10A 108.8(5)
B8A B9A H9A 124.0
B4A B9A H9A 121.6
B12A B9A H9A 121.8
B3A B9A H9A 120.1
B10A B9A H9A 123.2
B8B B9B B4B 106.5(4)
B8B B9B B12B 59.8(3)
B4B B9B B12B 107.8(4)
B8B B9B B3B 58.8(3)
B4B B9B B3B 62.0(3)
B12B B9B B3B 109.0(4)
B8B B9B B10B 104.8(4)
B4B B9B B10B 59.8(4)
B12B B9B B10B 58.6(3)
B3B B9B B10B 109.0(4)
B8B B9B H9B 124.0
B4B B9B H9B 121.4
B12B B9B H9B 121.7
B3B B9B H9B 120.2
B10B B9B H9B 122.9
B4A B10A B12A 109.4(5)
B4A B10A B5A 64.0(4)
B12A B10A B5A 109.7(4)
B4A B10A B11A 111.8(5)
B12A B10A B11A 60.7(4)
B5A B10A B11A 60.1(4)
B4A B10A B9A 59.9(4)
B12A B10A B9A 60.3(4)
B5A B10A B9A 111.5(4)
B11A B10A B9A 110.0(4)
B4A B10A H10A 119.4
B12A B10A H10A 121.5
B5A B10A H10A 119.3
B11A B10A H10A 120.4
B9A B10A H10A 120.7
B12B B10B B5B 108.8(4)
B12B B10B B4B 108.7(4)
B5B B10B B4B 64.5(4)
B12B B10B B11B 60.6(4)
B5B B10B B11B 59.4(4)
B4B B10B B11B 111.5(4)
B12B B10B B9B 60.3(4)
B5B B10B B9B 111.0(4)
B4B B10B B9B 59.2(4)
B11B B10B B9B 109.7(4)
B12B B10B H10B 121.9
B5B B10B H10B 119.7
B4B B10B H10B 119.6
B11B B10B H10B 120.6
B9B B10B H10B 121.1
B7A B11A B5A 105.7(4)
B7A B11A B10A 104.5(4)
B5A B11A B10A 59.2(4)
B7A B11A B6A 58.5(3)
B5A B11A B6A 61.5(3)
B10A B11A B6A 108.1(4)
B7A B11A B12A 59.8(3)
B5A B11A B12A 107.4(5)
B10A B11A B12A 58.8(4)
B6A B11A B12A 108.6(4)
B7A B11A H11A 124.2
B5A B11A H11A 122.0
B10A B11A H11A 123.2
B6A B11A H11A 120.8
B12A B11A H11A 121.6
B7B B11B B5B 106.5(4)
B7B B11B B12B 59.9(3)
B5B B11B B12B 107.3(5)
B7B B11B B6B 59.2(3)
B5B B11B B6B 61.6(3)
B12B B11B B6B 109.1(4)
B7B B11B B10B 105.3(4)
B5B B11B B10B 59.7(4)
B12B B11B B10B 58.6(4)
B6B B11B B10B 109.1(5)
B7B B11B H11B 123.6
B5B B11B H11B 121.8
B12B B11B H11B 121.8
B6B B11B H11B 120.2
B10B B11B H11B 122.8
B10A B12A B7A 105.0(5)
B10A B12A B8A 106.0(5)
B7A B12A B8A 58.2(3)
B10A B12A B9A 60.8(4)
B7A B12A B9A 106.4(4)
B8A B12A B9A 59.5(4)
B10A B12A B11A 60.4(4)
B7A B12A B11A 58.8(3)
B8A B12A B11A 106.7(4)
B9A B12A B11A 110.1(5)
B10A B12A H12A 122.7
B7A B12A H12A 124.2
B8A B12A H12A 123.3
B9A B12A H12A 120.8
B11A B12A H12A 121.0
B10B B12B B7B 106.2(4)
B10B B12B B8B 106.5(4)
B7B B12B B8B 58.7(3)
B10B B12B B9B 61.1(4)
B7B B12B B9B 107.4(4)
B8B B12B B9B 59.5(3)
B10B B12B B11B 60.8(4)
B7B B12B B11B 58.9(3)
B8B B12B B11B 106.8(4)
B9B B12B B11B 110.5(5)
B10B B12B H12B 122.1
B7B B12B H12B 123.3
B8B B12B H12B 123.3
B9B B12B H12B 120.4
B11B B12B H12B 121.0
C5A Mo1 C4A 87.8(3)
C5A Mo1 C3A 92.5(3)
C4A Mo1 C3A 93.4(4)
C5A Mo1 C2A 92.1(3)
C4A Mo1 C2A 175.0(3)
C3A Mo1 C2A 91.5(3)
C5A Mo1 C1A 91.8(3)
C4A Mo1 C1A 88.9(3)
C3A Mo1 C1A 175.2(3)
C2A Mo1 C1A 86.2(3)
C5A Mo1 Sn1 170.85(19)
C4A Mo1 Sn1 84.44(19)
C3A Mo1 Sn1 83.26(19)
C2A Mo1 Sn1 96.1(2)
C1A Mo1 Sn1 92.8(2)
C5B Mo2 C1B 91.6(3)
C5B Mo2 C4B 91.9(3)
C1B Mo2 C4B 90.4(4)
C5B Mo2 C2B 90.0(3)
C1B Mo2 C2B 87.4(4)
C4B Mo2 C2B 177.2(3)
C5B Mo2 C3B 89.8(3)
C1B Mo2 C3B 178.6(3)
C4B Mo2 C3B 89.6(3)
C2B Mo2 C3B 92.6(3)
C5B Mo2 Sn2 171.6(2)
C1B Mo2 Sn2 93.9(2)
C4B Mo2 Sn2 81.81(19)
C2B Mo2 Sn2 96.5(2)
C3B Mo2 Sn2 84.73(18)
C17 P1A C11 100.2(3)
C17 P1A C8 102.2(3)
C11 P1A C8 106.4(3)
C17 P1A Fe1 121.76(19)
C11 P1A Fe1 110.95(18)
C8 P1A Fe1 113.54(18)
C52 P1B C58 99.9(2)
C52 P1B C47 102.0(2)
C58 P1B C47 105.9(2)
C52 P1B Fe2 122.41(18)
C58 P1B Fe2 111.05(18)
C47 P1B Fe2 113.69(17)
C29 P2A C7 102.1(3)
C29 P2A C23 101.2(3)
C7 P2A C23 105.1(3)
C29 P2A Fe1 120.98(19)
C7 P2A Fe1 113.78(18)
C23 P2A Fe1 111.78(18)
C70 P2B C64 100.8(2)
C70 P2B C48 105.8(2)
C64 P2B C48 102.1(2)
C70 P2B Fe2 110.83(16)
C64 P2B Fe2 121.48(16)
C48 P2B Fe2 113.94(17)
C35 P3A C41 101.0(2)
C35 P3A C6 105.6(2)
C41 P3A C6 102.1(2)
C35 P3A Fe1 111.52(16)
C41 P3A Fe1 121.05(17)
C6 P3A Fe1 113.86(18)
C76 P3B C82 102.6(2)
C76 P3B C49 103.7(2)
C82 P3B C49 104.8(2)
C76 P3B Fe2 119.20(17)
C82 P3B Fe2 111.41(17)
C49 P3B Fe2 113.55(17)
B2A Sn1 B6A 46.8(2)
B2A Sn1 B5A 78.3(2)
B6A Sn1 B5A 45.9(2)
B2A Sn1 B4A 77.9(2)
B6A Sn1 B4A 79.3(2)
B5A Sn1 B4A 46.7(2)
B2A Sn1 B3A 46.3(2)
B6A Sn1 B3A 80.4(2)
B5A Sn1 B3A 79.7(2)
B4A Sn1 B3A 46.1(2)
B2A Sn1 Mo1 151.56(14)
B6A Sn1 Mo1 139.52(16)
B5A Sn1 Mo1 127.23(16)
B4A Sn1 Mo1 127.60(17)
B3A Sn1 Mo1 139.90(15)
B2B Sn2 B3B 47.1(2)
B2B Sn2 B4B 78.2(2)
B3B Sn2 B4B 45.7(2)
B2B Sn2 B5B 77.6(2)
B3B Sn2 B5B 79.4(2)
B4B Sn2 B5B 47.2(2)
B2B Sn2 B6B 46.6(2)
B3B Sn2 B6B 80.8(2)
B4B Sn2 B6B 79.5(2)
B5B Sn2 B6B 45.2(2)
B2B Sn2 Mo2 155.96(14)
B3B Sn2 Mo2 140.65(15)
B4B Sn2 Mo2 123.99(16)
B5B Sn2 Mo2 123.31(16)
B6B Sn2 Mo2 138.50(14)
P1A Fe1 P3A 89.26(6)
P1A Fe1 P2A 91.59(6)
P3A Fe1 P2A 91.12(6)
P1A Fe1 B8A 112.37(16)
P3A Fe1 B8A 151.02(17)
P2A Fe1 B8A 106.62(17)
P1A Fe1 B7A 106.37(16)
P3A Fe1 B7A 111.81(15)
P2A Fe1 B7A 150.54(15)
B8A Fe1 B7A 45.2(2)
P1A Fe1 B2A 150.39(15)
P3A Fe1 B2A 107.34(16)
P2A Fe1 B2A 111.87(15)
B8A Fe1 B2A 45.0(2)
B7A Fe1 B2A 45.0(2)
P1A Fe1 H2A 171(2)
P3A Fe1 H2A 83(2)
P2A Fe1 H2A 94(2)
B8A Fe1 H2A 73(2)
B7A Fe1 H2A 72(2)
B2A Fe1 H2A 31(2)
P1A Fe1 H7A 82(2)
P3A Fe1 H7A 91(2)
P2A Fe1 H7A 173(2)
B8A Fe1 H7A 74(2)
B7A Fe1 H7A 32(2)
B2A Fe1 H7A 74(2)
H2A Fe1 H7A 93(3)
P1A Fe1 H8A 93(2)
P3A Fe1 H8A 174(2)
P2A Fe1 H8A 83(2)
B8A Fe1 H8A 31(2)
B7A Fe1 H8A 73(2)
B2A Fe1 H8A 73(2)
H2A Fe1 H8A 95(3)
H7A Fe1 H8A 95(3)
P1B Fe2 P2B 89.21(5)
P1B Fe2 P3B 92.20(5)
P2B Fe2 P3B 90.13(5)
P1B Fe2 B8B 104.84(15)
P2B Fe2 B8B 112.47(15)
P3B Fe2 B8B 151.42(15)
P1B Fe2 B7B 112.10(16)
P2B Fe2 B7B 151.50(16)
P3B Fe2 B7B 106.98(15)
B8B Fe2 B7B 45.5(2)
P1B Fe2 B2B 149.00(15)
P2B Fe2 B2B 107.54(15)
P3B Fe2 B2B 113.08(15)
B8B Fe2 B2B 44.9(2)
B7B Fe2 B2B 45.0(2)
P1B Fe2 H2B 171(2)
P2B Fe2 H2B 87(2)
P3B Fe2 H2B 96(2)
B8B Fe2 H2B 69(2)
B7B Fe2 H2B 69(2)
B2B Fe2 H2B 27(2)
P1B Fe2 H7B 95(2)
P2B Fe2 H7B 171(2)
P3B Fe2 H7B 82(2)
B8B Fe2 H7B 74(2)
B7B Fe2 H7B 31(2)
B2B Fe2 H7B 72(2)
H2B Fe2 H7B 90(3)
P1B Fe2 H8B 83(2)
P2B Fe2 H8B 91(2)
P3B Fe2 H8B 175(2)
B8B Fe2 H8B 31(2)
B7B Fe2 H8B 74(2)
B2B Fe2 H8B 71(2)
H2B Fe2 H8B 89(3)
H7B Fe2 H8B 97(3)

loop_
_geom_bond_atom_site_label_1
_geom_bond_atom_site_label_2
_geom_bond_distance
C1A O1A 1.131(9)
C1A Mo1 2.051(8)
C1B O1B 1.138(10)
C1B Mo2 2.007(9)
C2A O2A 1.145(8)
C2A Mo1 2.037(7)
C2B O2B 1.139(9)
C2B Mo2 2.035(8)
C3A O3A 1.140(9)
C3A Mo1 2.034(8)
C3B O3B 1.142(8)
C3B Mo2 2.041(7)
C4A O4A 1.143(8)
C4A Mo1 2.023(7)
C4B O4B 1.139(9)
C4B Mo2 2.022(8)
C5A O5A 1.145(7)
C5A Mo1 1.998(7)
C5B O5B 1.146(7)
C5B Mo2 1.989(6)
C6 C9 1.547(8)
C6 P3A 1.852(5)
C6 H6C 0.9700
C6 H6D 0.9700
C7 C9 1.543(8)
C7 P2A 1.841(5)
C7 H7C 0.9700
C7 H7D 0.9700
C8 C9 1.543(8)
C8 P1A 1.836(5)
C8 H8C 0.9700
C8 H8D 0.9700
C9 C10 1.524(8)
C10 H10D 0.9600
C10 H10E 0.9600
C10 H10F 0.9600
C11 C16 1.397(8)
C11 C12 1.398(8)
C11 P1A 1.835(6)
C12 C13 1.384(9)
C12 H12C 0.9300
C13 C14 1.379(11)
C13 H13 0.9300
C14 C15 1.365(11)
C14 H14 0.9300
C15 C16 1.390(9)
C15 H15 0.9300
C16 H16 0.9300
C17 C18 1.363(8)
C17 C22 1.396(8)
C17 P1A 1.832(6)
C18 C19 1.382(8)
C18 H18 0.9300
C19 C20 1.383(9)
C19 H19 0.9300
C20 C21 1.367(10)
C20 H20 0.9300
C21 C22 1.377(9)
C21 H21 0.9300
C22 H22 0.9300
C23 C28 1.381(9)
C23 C24 1.386(9)
C23 P2A 1.845(6)
C24 C25 1.399(9)
C24 H24 0.9300
C25 C26 1.355(11)
C25 H25 0.9300
C26 C27 1.355(12)
C26 H26 0.9300
C27 C28 1.420(10)
C27 H27 0.9300
C28 H28 0.9300
C29 C30A 1.347(13)
C29 C34A 1.407(13)
C29 C34B 1.419(18)
C29 C30B 1.424(18)
C29 P2A 1.835(6)
C30A C31A 1.369(19)
C30A H30A 0.9300
C31A C32A 1.41(2)
C31A H31A 0.9300
C32A C33A 1.36(2)
C32A H32A 0.9300
C33A C34A 1.382(17)
C33A H33A 0.9300
C34A H34A 0.9300
C30B C31B 1.42(3)
C30B H30B 0.9300
C31B C32B 1.42(3)
C31B H31B 0.9300
C32B C33B 1.35(3)
C32B H32B 0.9300
C33B C34B 1.38(2)
C33B H33B 0.9300
C34B H34B 0.9300
C35 C40 1.388(7)
C35 C36 1.395(7)
C35 P3A 1.829(5)
C36 C37 1.385(8)
C36 H36 0.9300
C37 C38 1.378(9)
C37 H37 0.9300
C38 C39 1.371(9)
C38 H38 0.9300
C39 C40 1.387(8)
C39 H39 0.9300
C40 H40 0.9300
C41 C46 1.390(7)
C41 C42 1.398(7)
C41 P3A 1.837(5)
C42 C43 1.386(8)
C42 H42 0.9300
C43 C44 1.380(8)
C43 H43 0.9300
C44 C45 1.368(8)
C44 H44 0.9300
C45 C46 1.386(7)
C45 H45 0.9300
C46 H46 0.9300
C47 C50 1.539(7)
C47 P1B 1.841(5)
C47 H47A 0.9700
C47 H47B 0.9700
C48 C50 1.545(7)
C48 P2B 1.851(5)
C48 H48A 0.9700
C48 H48B 0.9700
C49 C50 1.533(7)
C49 P3B 1.849(5)
C49 H49A 0.9700
C49 H49B 0.9700
C50 C51 1.543(7)
C51 H51A 0.9600
C51 H51B 0.9600
C51 H51C 0.9600
C52 C53 1.378(7)
C52 C57 1.381(8)
C52 P1B 1.832(5)
C53 C54 1.389(8)
C53 H53 0.9300
C54 C55 1.381(9)
C54 H54 0.9300
C55 C56 1.370(9)
C55 H55 0.9300
C56 C57 1.385(9)
C56 H56 0.9300
C57 H57 0.9300
C58 C63 1.385(7)
C58 C59 1.394(8)
C58 P1B 1.836(5)
C59 C60 1.384(9)
C59 H59 0.9300
C60 C61 1.371(10)
C60 H60 0.9300
C61 C62 1.369(10)
C61 H61 0.9300
C62 C63 1.393(9)
C62 H62 0.9300
C63 H63 0.9300
C64 C65 1.384(7)
C64 C69 1.391(7)
C64 P2B 1.835(5)
C65 C66 1.395(8)
C65 H65 0.9300
C66 C67 1.377(8)
C66 H66 0.9300
C67 C68 1.365(8)
C67 H67 0.9300
C68 C69 1.394(8)
C68 H68 0.9300
C69 H69 0.9300
C70 C71 1.393(7)
C70 C75 1.396(7)
C70 P2B 1.832(5)
C71 C72 1.391(7)
C71 H71 0.9300
C72 C73 1.367(9)
C72 H72 0.9300
C73 C74 1.380(9)
C73 H73 0.9300
C74 C75 1.378(8)
C74 H74 0.9300
C75 H75 0.9300
C76 C81 1.368(7)
C76 C77 1.401(8)
C76 P3B 1.840(5)
C77 C78 1.390(9)
C77 H77 0.9300
C78 C79 1.362(9)
C78 H78 0.9300
C79 C80 1.364(9)
C79 H79 0.9300
C80 C81 1.381(8)
C80 H80 0.9300
C81 H81 0.9300
C82 C83 1.386(8)
C82 C87 1.394(8)
C82 P3B 1.842(5)
C83 C84 1.378(8)
C83 H83 0.9300
C84 C85 1.385(10)
C84 H84 0.9300
C85 C86 1.379(10)
C85 H85 0.9300
C86 C87 1.386(8)
C86 H86 0.9300
C87 H87 0.9300
C88A Cl1A 1.68(2)
C88A Cl2A 1.79(2)
C88A H88A 0.9700
C88A H88B 0.9700
C88B Cl2B 1.526(14)
C88B Cl1B 1.955(18)
C88B H88C 0.9700
C88B H88D 0.9700
C89A Cl3A 1.709(16)
C89A Cl4A 1.772(16)
C89A H89A 0.9700
C89A H89B 0.9700
C89B Cl4B 1.67(2)
C89B Cl3B 1.71(2)
C89B H89C 0.9700
C89B H89D 0.9700
C90 Cl5 1.609(15)
C90 Cl6 1.646(16)
C90 H90A 0.9700
C90 H90B 0.9700
C91 Cl8 1.45(2)
C91 Cl7 1.94(3)
C91 H91A 0.9700
C91 H91B 0.9700
B2A B7A 1.729(8)
B2A B8A 1.730(9)
B2A B3A 1.840(8)
B2A B6A 1.849(8)
B2A Fe1 2.271(6)
B2A Sn1 2.300(6)
B2A H2A 1.20(6)
B2B B8B 1.731(8)
B2B B7B 1.741(8)
B2B B6B 1.856(8)
B2B B3B 1.865(8)
B2B Fe2 2.292(6)
B2B Sn2 2.310(6)
B2B H2B 1.08(6)
B3A B8A 1.744(9)
B3A B9A 1.796(9)
B3A B4A 1.858(9)
B3A Sn1 2.381(7)
B3A H3A 1.1000
B3B B8B 1.747(8)
B3B B9B 1.793(9)
B3B B4B 1.834(8)
B3B Sn2 2.357(6)
B3B H3B 1.1000
B4A B10A 1.762(10)
B4A B9A 1.780(10)
B4A B5A 1.872(10)
B4A Sn1 2.368(7)
B4A H4A 1.1000
B4B B9B 1.769(9)
B4B B10B 1.781(10)
B4B B5B 1.896(9)
B4B Sn2 2.367(6)
B4B H4B 1.1000
B5A B10A 1.770(10)
B5A B11A 1.787(9)
B5A B6A 1.834(8)
B5A Sn1 2.353(6)
B5A H5A 1.1000
B5B B11B 1.769(10)
B5B B10B 1.774(9)
B5B B6B 1.826(8)
B5B Sn2 2.372(6)
B5B H5B 1.1000
B6A B7A 1.736(9)
B6A B11A 1.798(9)
B6A Sn1 2.351(6)
B6A H6A 1.1000
B6B B7B 1.752(9)
B6B B11B 1.794(9)
B6B Sn2 2.381(6)
B6B H6B 1.1000
B7A B8A 1.725(8)
B7A B11A 1.755(8)
B7A B12A 1.773(8)
B7A Fe1 2.247(6)
B7A H7A 1.21(6)
B7B B8B 1.735(8)
B7B B11B 1.751(8)
B7B B12B 1.768(8)
B7B Fe2 2.255(6)
B7B H7B 1.18(6)
B8A B9A 1.770(9)
B8A B12A 1.774(9)
B8A Fe1 2.247(6)
B8A H8A 1.17(7)
B8B B9B 1.765(8)
B8B B12B 1.769(8)
B8B Fe2 2.236(5)
B8B H8B 1.16(6)
B9A B12A 1.795(10)
B9A B10A 1.803(10)
B9A H9A 1.1000
B9B B12B 1.786(9)
B9B B10B 1.800(9)
B9B H9B 1.1000
B10A B12A 1.768(10)
B10A B11A 1.796(9)
B10A H10A 1.1000
B10B B12B 1.756(9)
B10B B11B 1.795(9)
B10B H10B 1.1000
B11A B12A 1.802(10)
B11A H11A 1.1000
B11B B12B 1.792(9)
B11B H11B 1.1000
B12A H12A 1.1000
B12B H12B 1.1000
Mo1 Sn1 2.7345(6)
Mo2 Sn2 2.7497(6)
P1A Fe1 2.2002(15)
P1B Fe2 2.2019(15)
P2A Fe1 2.2188(15)
P2B Fe2 2.2119(14)
P3A Fe1 2.2119(15)
P3B Fe2 2.2314(14)
Fe1 H2A 1.68(7)
Fe1 H7A 1.75(6)
Fe1 H8A 1.81(6)
Fe2 H2B 1.78(7)
Fe2 H7B 1.73(6)
Fe2 H8B 1.71(6)
